data_4513823
loop_
_publ_author_name
'Lu, Zhiyao'
'Demianets, Ivan'
'Hamze, Rasha'
'Terrile, Nicholas J.'
'Williams, Travis J.'

_publ_section_title
;
 A Prolific Catalyst for Selective Conversion of Neat Glycerol to Lactic
 Acid
;
_journal_issue 3
_journal_name_full 'ACS Catalysis'
_journal_page_first 2014
_journal_paper_doi 10.1021/acscatal.5b02732
_journal_volume 6
_journal_year 2016
_chemical_formula_moiety 'C26 H31 Ir N3, C F3 O3 S'
_chemical_formula_sum 'C27 H31 F3 Ir N3 O3 S'
_chemical_formula_weight 726.81
_space_group_crystal_system monoclinic
_space_group_IT_number 14
_space_group_name_Hall '-P 2ybc'
_space_group_name_H-M_alt 'P 1 21/c 1'
_symmetry_space_group_name_Hall '-P 2ybc'
_symmetry_space_group_name_H-M 'P 1 21/c 1'
_atom_sites_solution_hydrogens geom
_cell_angle_alpha 90
_cell_angle_beta 98.4150(10)
_cell_angle_gamma 90
_cell_formula_units_Z 8
_cell_length_a 11.0313(4)
_cell_length_b 26.4631(9)
_cell_length_c 19.9865(7)
_cell_measurement_reflns_used 9726
_cell_measurement_temperature 100.(2)
_cell_measurement_theta_max 30.3709
_cell_measurement_theta_min 2.1992
_cell_volume 5771.7(4)
_computing_cell_refinement 'APEX2 v2014.11-0 (Bruker AXS, 2014)'
_computing_data_collection 'Bruker Instrument Service v2012.12.0.3 (Bruker AXS, 2012)'
_computing_data_reduction 'SAINT V8.34A (Bruker AXS, 2013)'
_computing_publication_material 'SHELXTL XT 2014/4 (Bruker AXS, 2014)'
_computing_structure_refinement 'SHELXTL XL 2014/7 (Bruker AXS, 2014)'
_computing_structure_solution 'SHELXTL XT 2014/4 (Bruker AXS, 2014)'
_diffrn_ambient_temperature 100.(2)
_diffrn_detector_area_resol_mean 8.3333
_diffrn_measured_fraction_theta_full 0.992
_diffrn_measured_fraction_theta_max 0.992
_diffrn_measurement_device_type 'Bruker APEX II CCD'
_diffrn_measurement_method 'omega- and phi-scans'
_diffrn_radiation_monochromator 'TRIUMPH curved-crystal'
_diffrn_radiation_type 'MoK\a '
_diffrn_radiation_wavelength 0.71073
_diffrn_reflns_av_R_equivalents 0.0431
_diffrn_reflns_av_unetI/netI 0.0276
_diffrn_reflns_limit_h_max 15
_diffrn_reflns_limit_h_min -15
_diffrn_reflns_limit_k_max 37
_diffrn_reflns_limit_k_min -37
_diffrn_reflns_limit_l_max 28
_diffrn_reflns_limit_l_min -28
_diffrn_reflns_number 144457
_diffrn_reflns_theta_full 30.66
_diffrn_reflns_theta_max 30.66
_diffrn_reflns_theta_min 1.29
_diffrn_source 'fine-focus tube'
_exptl_absorpt_coefficient_mu 4.750
_exptl_absorpt_correction_T_max 0.47
_exptl_absorpt_correction_T_min 0.38
_exptl_absorpt_correction_type multi-scan
_exptl_absorpt_process_details 'SADABS 2014/5 (Bruker AXS, 2014)'
_exptl_crystal_colour orange
_exptl_crystal_density_diffrn 1.673
_exptl_crystal_density_method 'not measured'
_exptl_crystal_description prism
_exptl_crystal_F_000 2864
_exptl_crystal_size_max 0.264
_exptl_crystal_size_mid 0.208
_exptl_crystal_size_min 0.186
_refine_diff_density_max 7.169
_refine_diff_density_min -3.738
_refine_ls_extinction_method none
_refine_ls_goodness_of_fit_ref 1.028
_refine_ls_hydrogen_treatment constr
_refine_ls_matrix_type full
_refine_ls_number_parameters 638
_refine_ls_number_reflns 17712
_refine_ls_number_restraints 64
_refine_ls_restrained_S_all 1.028
_refine_ls_R_factor_all 0.0591
_refine_ls_R_factor_gt 0.0470
_refine_ls_shift/su_max 0.001
_refine_ls_shift/su_mean 0.000
_refine_ls_structure_factor_coef Fsqd
_refine_ls_weighting_details 'w=1/[\s^2^(Fo^2^)+(0.0565P)^2^+53.1775P] where P=(Fo^2^+2Fc^2^)/3'
_refine_ls_weighting_scheme calc
_refine_ls_wR_factor_gt 0.1179
_refine_ls_wR_factor_ref 0.1243
_reflns_number_gt 14863
_reflns_number_total 17712
_reflns_threshold_expression 'I > 2\s(I)'
_cod_data_source_file cs5b02732_si_002.cif
_cod_data_source_block I
_cod_depositor_comments 'Adding full bibliography for 4513822--4513824.cif.'
_cod_database_code 4513823

loop_
_space_group_symop_operation_xyz
'x, y, z'
'-x, y+1/2, -z+1/2'
'-x, -y, -z'
'x, -y-1/2, z-1/2'

loop_
_atom_site_type_symbol
_atom_site_label
_atom_site_fract_x
_atom_site_fract_y
_atom_site_fract_z
_atom_site_U_iso_or_equiv
_atom_site_adp_type
_atom_site_calc_flag
_atom_site_refinement_flags_adp
_atom_site_refinement_flags_occupancy
_atom_site_refinement_flags_posn
_atom_site_occupancy
_atom_site_disorder_assembly
_atom_site_disorder_group
C C1 0.9549(4) 0.2888(2) 0.4218(3) 0.0196(9) Uani d . . . 1.0 . .
H H1 0.9692 0.3149 0.4547 0.024 Uiso calc U . R 1.0 . .
C C2 0.9909(4) 0.2400(2) 0.4402(3) 0.0209(10) Uani d . . . 1.0 . .
H H2 1.0281 0.2327 0.4851 0.025 Uiso calc U . R 1.0 . .
C C3 0.9719(5) 0.2021(2) 0.3922(3) 0.0242(10) Uani d . . . 1.0 . .
H H3 0.9971 0.1684 0.4034 0.029 Uiso calc U . R 1.0 . .
C C4 0.9152(5) 0.2140(2) 0.3273(3) 0.0227(10) Uani d . . . 1.0 . .
H H4 0.9019 0.1886 0.2935 0.027 Uiso calc U . R 1.0 . .
C C5 0.8783(5) 0.2633(2) 0.3124(2) 0.0192(9) Uani d . . . 1.0 . .
C C6 0.8048(5) 0.2770(2) 0.2449(3) 0.0226(10) Uani d . . . 1.0 . .
H H6A 0.8505 0.3019 0.2214 0.027 Uiso calc U . R 1.0 . .
H H6B 0.7909 0.2465 0.2162 0.027 Uiso calc U . R 1.0 . .
C C7 0.6809(5) 0.3408(2) 0.2946(2) 0.0186(9) Uani d . . . 1.0 . .
C C8 0.5720(5) 0.2777(2) 0.2360(3) 0.0238(10) Uani d . . . 1.0 . .
H H8 0.5539 0.2481 0.2095 0.029 Uiso calc U . R 1.0 . .
C C9 0.4915(5) 0.3078(2) 0.2612(3) 0.0229(10) Uani d . . . 1.0 . .
H H9 0.4051 0.3036 0.2557 0.027 Uiso calc U . R 1.0 . .
C C10 0.5051(4) 0.3822(2) 0.3385(3) 0.0194(9) Uani d . . . 1.0 . .
C C11 0.4258(5) 0.4194(2) 0.3074(3) 0.0245(11) Uani d . . . 1.0 . .
C C12 0.3723(5) 0.4521(2) 0.3489(3) 0.0268(11) Uani d . . . 1.0 . .
H H12 0.318 0.4776 0.3288 0.032 Uiso calc U . R 1.0 . .
C C13 0.3959(5) 0.4487(2) 0.4190(3) 0.0235(10) Uani d . . . 1.0 . .
C C14 0.4765(5) 0.4118(2) 0.4482(3) 0.0212(9) Uani d . . . 1.0 . .
H H14 0.4943 0.4098 0.4961 0.025 Uiso calc U . R 1.0 . .
C C15 0.5317(4) 0.3778(2) 0.4091(3) 0.0189(9) Uani d . . . 1.0 . .
C C16 0.3996(7) 0.4246(3) 0.2318(3) 0.0391(15) Uani d . . . 1.0 . .
H H16A 0.4741 0.4173 0.2122 0.059 Uiso calc U . R 1.0 . .
H H16B 0.3726 0.4592 0.22 0.059 Uiso calc U . R 1.0 . .
H H16C 0.3349 0.4008 0.2137 0.059 Uiso calc U . R 1.0 . .
C C17 0.3337(6) 0.4832(2) 0.4636(4) 0.0335(13) Uani d . . . 1.0 . .
H H17A 0.2493 0.4719 0.464 0.05 Uiso calc U . R 1.0 . .
H H17B 0.3331 0.5178 0.4461 0.05 Uiso calc U . R 1.0 . .
H H17C 0.3784 0.4824 0.5098 0.05 Uiso calc U . R 1.0 . .
C C18 0.6153(5) 0.3370(2) 0.4422(3) 0.0259(11) Uani d . . . 1.0 . .
H H18A 0.5935 0.3046 0.4199 0.039 Uiso calc U . R 1.0 . .
H H18B 0.6063 0.3345 0.4902 0.039 Uiso calc U . R 1.0 . .
H H18C 0.7004 0.3453 0.4381 0.039 Uiso calc U . R 1.0 . .
C C19 1.0248(5) 0.3972(2) 0.3216(3) 0.0201(9) Uani d . . . 1.0 . .
H H19 1.0826 0.3681 0.3214 0.024 Uiso calc U . R 1.0 . .
C C20 1.0057(5) 0.4118(2) 0.3862(3) 0.0212(9) Uani d . . . 1.0 . .
H H20 1.0515 0.3911 0.4236 0.025 Uiso calc U . R 1.0 . .
C C21 0.9821(5) 0.4663(2) 0.4057(3) 0.0274(11) Uani d . . . 1.0 . .
H H21A 1.0211 0.4895 0.3763 0.033 Uiso calc U . R 1.0 . .
H H21B 1.0202 0.4723 0.453 0.033 Uiso calc U . R 1.0 . .
C C22 0.8446(6) 0.4781(2) 0.3987(3) 0.0307(12) Uani d . . . 1.0 . .
H H22A 0.8151 0.47 0.4419 0.037 Uiso calc U . R 1.0 . .
H H22B 0.8322 0.5148 0.3903 0.037 Uiso calc U . R 1.0 . .
C C23 0.7687(5) 0.4489(2) 0.3421(3) 0.0249(11) Uani d . . . 1.0 . .
H H23 0.6787 0.4496 0.344 0.03 Uiso calc U . R 1.0 . .
C C24 0.7984(5) 0.4429(2) 0.2761(3) 0.0257(11) Uani d . . . 1.0 . .
H H24 0.7256 0.4401 0.24 0.031 Uiso calc U . R 1.0 . .
C C25 0.9104(5) 0.4672(2) 0.2525(3) 0.0289(12) Uani d . . . 1.0 . .
H H25A 0.9313 0.4986 0.2786 0.035 Uiso calc U . R 1.0 . .
H H25B 0.89 0.4765 0.2042 0.035 Uiso calc U . R 1.0 . .
C C26 1.0223(5) 0.4320(2) 0.2613(3) 0.0283(12) Uani d . . . 1.0 . .
H H26A 1.0213 0.4115 0.2198 0.034 Uiso calc U . R 1.0 . .
H H26B 1.0978 0.4527 0.267 0.034 Uiso calc U . R 1.0 . .
Ir Ir1 0.84078(2) 0.37502(2) 0.33281(2) 0.01706(5) Uani d . . . 1.0 . .
N N1 0.9004(4) 0.30082(17) 0.3588(2) 0.0186(8) Uani d . . . 1.0 . .
N N2 0.6869(4) 0.29848(18) 0.2563(2) 0.0207(8) Uani d . . . 1.0 . .
N N3 0.5589(4) 0.34639(17) 0.2971(2) 0.0195(8) Uani d . . . 1.0 . .
C C27 0.2843(5) 0.2292(2) 0.3814(3) 0.0229(10) Uani d . . . 1.0 . .
H H27 0.2725 0.2036 0.3477 0.028 Uiso calc U . R 1.0 . .
C C28 0.2486(5) 0.2780(2) 0.3638(3) 0.0236(10) Uani d . . . 1.0 . .
H H28 0.2128 0.2858 0.3188 0.028 Uiso calc U . R 1.0 . .
C C29 0.2656(5) 0.3153(2) 0.4123(3) 0.0241(10) Uani d . . . 1.0 . .
H H29 0.2417 0.3492 0.4012 0.029 Uiso calc U . R 1.0 . .
C C30 0.3184(5) 0.3029(2) 0.4778(3) 0.0217(10) Uani d . . . 1.0 . .
H H30 0.3303 0.328 0.5121 0.026 Uiso calc U . R 1.0 . .
C C31 0.3529(5) 0.2538(2) 0.4922(3) 0.0209(10) Uani d . . . 1.0 . .
C C32 0.4215(5) 0.2386(2) 0.5606(3) 0.0234(10) Uani d . . . 1.0 . .
H H32A 0.4305 0.2682 0.5913 0.028 Uiso calc U . R 1.0 . .
H H32B 0.3754 0.2121 0.581 0.028 Uiso calc U . R 1.0 . .
C C33 0.5546(4) 0.17834(18) 0.5128(2) 0.0169(8) Uani d . . . 1.0 . .
C C34 0.6549(5) 0.2419(2) 0.5734(2) 0.0195(9) Uani d . . . 1.0 . .
H H34 0.6691 0.2713 0.6006 0.023 Uiso calc U . R 1.0 . .
C C35 0.7400(5) 0.2135(2) 0.5485(2) 0.0202(9) Uani d . . . 1.0 . .
H H35 0.826 0.2191 0.555 0.024 Uiso calc U . R 1.0 . .
C C36 0.7347(4) 0.13800(18) 0.4730(2) 0.0164(8) Uani d . . . 1.0 . .
C C37 0.8121(5) 0.1016(2) 0.5083(3) 0.0211(10) Uani d . . . 1.0 . .
C C38 0.8658(4) 0.0666(2) 0.4695(3) 0.0232(10) Uani d . . . 1.0 . .
H H38 0.919 0.0417 0.492 0.028 Uiso calc U . R 1.0 . .
C C39 0.8446(5) 0.0669(2) 0.3994(3) 0.0220(10) Uani d . . . 1.0 . .
C C40 0.7676(5) 0.1037(2) 0.3669(3) 0.0206(9) Uani d . . . 1.0 . .
H H40 0.7521 0.104 0.3188 0.025 Uiso calc U . R 1.0 . .
C C41 0.7126(4) 0.13993(19) 0.4027(3) 0.0186(9) Uani d . . . 1.0 . .
C C42 0.8341(6) 0.0997(3) 0.5851(3) 0.0320(13) Uani d . . . 1.0 . .
H H42A 0.87 0.067 0.6 0.048 Uiso calc U . R 1.0 . .
H H42B 0.756 0.1041 0.6024 0.048 Uiso calc U . R 1.0 . .
H H42C 0.8904 0.1269 0.6025 0.048 Uiso calc U . R 1.0 . .
C C43 0.9034(6) 0.0280(2) 0.3591(3) 0.0328(13) Uani d . . . 1.0 . .
H H43A 0.8712 0.0316 0.311 0.049 Uiso calc U . R 1.0 . .
H H43B 0.8847 -0.006 0.3743 0.049 Uiso calc U . R 1.0 . .
H H43C 0.9923 0.033 0.3658 0.049 Uiso calc U . R 1.0 . .
C C44 0.6318(6) 0.1801(2) 0.3657(3) 0.0273(11) Uani d . . . 1.0 . .
H H44A 0.645 0.1811 0.3183 0.041 Uiso calc U . R 1.0 . .
H H44B 0.6523 0.213 0.3868 0.041 Uiso calc U . R 1.0 . .
H H44C 0.5458 0.1722 0.368 0.041 Uiso calc U . R 1.0 . .
C C45 0.2147(5) 0.1173(2) 0.4772(3) 0.0257(11) Uani d . . . 1.0 . .
H H45 0.1548 0.1455 0.4786 0.031 Uiso calc U . R 1.0 . .
C C46 0.2378(5) 0.1057(2) 0.4128(3) 0.0303(12) Uani d . . . 1.0 . .
H H46 0.1921 0.1271 0.3762 0.036 Uiso calc U . R 1.0 . .
C C47 0.2665(6) 0.0520(3) 0.3905(4) 0.0398(15) Uani d . . . 1.0 . .
H H47A 0.2231 0.0273 0.4157 0.048 Uiso calc U . R 1.0 . .
H H47B 0.2352 0.048 0.3417 0.048 Uiso calc U . R 1.0 . .
C C48 0.4025(7) 0.0404(2) 0.4024(3) 0.0363(14) Uani d . . . 1.0 . .
H H48A 0.4135 0.0037 0.4115 0.044 Uiso calc U . R 1.0 . .
H H48B 0.4369 0.0479 0.3604 0.044 Uiso calc U . R 1.0 . .
C C49 0.4746(5) 0.0691(2) 0.4597(3) 0.0265(11) Uani d . . . 1.0 . .
H H49 0.565 0.0693 0.4587 0.032 Uiso calc U . R 1.0 . .
C C50 0.4424(5) 0.0738(2) 0.5249(3) 0.0248(11) Uani d . . . 1.0 . .
H H50 0.5138 0.0767 0.5617 0.03 Uiso calc U . R 1.0 . .
C C51 0.3314(5) 0.0469(3) 0.5459(3) 0.0323(13) Uani d . . . 1.0 . .
H H51A 0.3146 0.0158 0.5187 0.039 Uiso calc U . R 1.0 . .
H H51B 0.35 0.037 0.594 0.039 Uiso calc U . R 1.0 . .
C C52 0.2188(5) 0.0803(2) 0.5360(4) 0.0350(14) Uani d . . . 1.0 . .
H H52A 0.2156 0.0997 0.5781 0.042 Uiso calc U . R 1.0 . .
H H52B 0.145 0.0586 0.5283 0.042 Uiso calc U . R 1.0 . .
Ir Ir2 0.39809(2) 0.14243(2) 0.46992(2) 0.01881(5) Uani d . . . 1.0 . .
N N4 0.3355(4) 0.21637(18) 0.4450(2) 0.0203(8) Uani d . . . 1.0 . .
N N5 0.5431(4) 0.21940(17) 0.5511(2) 0.0182(8) Uani d . . . 1.0 . .
N N6 0.6771(4) 0.17440(16) 0.5115(2) 0.0174(8) Uani d . . . 1.0 . .
C C53 0.4794(8) 0.4075(3) 0.7087(4) 0.067(3) Uiso d . . D 1.0 . .
F F1 0.5428(7) 0.4380(3) 0.7533(4) 0.093(2) Uiso d . . D 1.0 . .
F F2 0.3975(7) 0.4375(3) 0.6726(4) 0.095(2) Uiso d . . D 1.0 . .
F F3 0.4205(7) 0.3762(3) 0.7446(4) 0.091(2) Uiso d . . D 1.0 . .
O O1 0.6521(7) 0.3406(3) 0.6989(4) 0.0734(19) Uiso d . . D 1.0 . .
O O2 0.6332(8) 0.4133(3) 0.6229(4) 0.085(2) Uiso d . . D 1.0 . .
O O3 0.4795(9) 0.3483(4) 0.6080(5) 0.113(3) Uiso d . . D 1.0 . .
S S1 0.5723(2) 0.37461(8) 0.65566(11) 0.0483(4) Uiso d . . D 1.0 . .
C C54 0.1892(9) 0.2806(4) 0.6783(5) 0.0322(18) Uiso d . P D 0.538(2) A 1
F F4 0.3059(7) 0.2721(3) 0.6961(4) 0.0439(14) Uiso d . P D 0.538(2) A 1
F F5 0.1451(8) 0.3056(4) 0.7297(4) 0.0478(16) Uiso d . P D 0.538(2) A 1
F F6 0.1816(9) 0.3143(4) 0.6271(5) 0.0572(17) Uiso d . P D 0.538(2) A 1
O O4 0.1597(8) 0.2052(3) 0.5940(4) 0.0372(14) Uiso d . P D 0.538(2) A 1
O O5 0.1333(11) 0.1910(4) 0.7110(5) 0.053(2) Uiso d . P D 0.538(2) A 1
O O6 -0.0186(8) 0.2415(4) 0.6350(5) 0.0443(17) Uiso d . P D 0.538(2) A 1
S S2 0.1051(2) 0.22389(10) 0.65151(11) 0.0194(3) Uiso d . P D 0.538(2) A 1
C C54A 0.1138(11) 0.2670(4) 0.6568(6) 0.0322(18) Uiso d . P D 0.462(2) A 2
F F4A 0.1490(9) 0.2877(4) 0.7170(5) 0.0439(14) Uiso d . P D 0.462(2) A 2
F F5A 0.1602(9) 0.2898(4) 0.6068(5) 0.0478(16) Uiso d . P D 0.462(2) A 2
F F6A -0.0082(9) 0.2811(4) 0.6498(6) 0.0572(17) Uiso d . P D 0.462(2) A 2
O O4A 0.0506(9) 0.1881(4) 0.5873(5) 0.0372(14) Uiso d . P D 0.462(2) A 2
O O5A 0.2490(10) 0.1858(5) 0.6552(6) 0.053(2) Uiso d . P D 0.462(2) A 2
O O6A 0.0682(11) 0.1854(4) 0.7105(5) 0.0443(17) Uiso d . P D 0.462(2) A 2
S S2A 0.1224(2) 0.19963(12) 0.65221(13) 0.0194(3) Uiso d . P D 0.462(2) A 2

loop_
_atom_site_aniso_label
_atom_site_aniso_U_11
_atom_site_aniso_U_22
_atom_site_aniso_U_33
_atom_site_aniso_U_12
_atom_site_aniso_U_13
_atom_site_aniso_U_23
C1 0.016(2) 0.024(2) 0.020(2) -0.0005(18) 0.0040(17) 0.0011(18)
C2 0.014(2) 0.024(3) 0.025(2) -0.0023(18) 0.0003(17) 0.0078(19)
C3 0.014(2) 0.021(3) 0.036(3) 0.0003(18) 0.002(2) 0.006(2)
C4 0.021(2) 0.019(2) 0.028(3) 0.0018(18) 0.004(2) -0.0034(19)
C5 0.019(2) 0.021(2) 0.018(2) 0.0035(18) 0.0053(17) -0.0009(18)
C6 0.026(3) 0.026(3) 0.017(2) 0.005(2) 0.0055(19) -0.0026(18)
C7 0.019(2) 0.022(2) 0.015(2) 0.0010(18) 0.0015(17) 0.0006(17)
C8 0.027(3) 0.028(3) 0.015(2) -0.004(2) -0.0013(18) -0.0017(19)
C9 0.024(2) 0.027(3) 0.017(2) -0.004(2) -0.0014(18) -0.0040(19)
C10 0.014(2) 0.023(3) 0.021(2) 0.0004(17) 0.0025(17) -0.0018(18)
C11 0.018(2) 0.030(3) 0.024(2) 0.002(2) -0.0021(19) -0.001(2)
C12 0.019(2) 0.023(3) 0.037(3) 0.0047(19) -0.002(2) -0.003(2)
C13 0.016(2) 0.022(3) 0.033(3) -0.0012(18) 0.0034(19) -0.004(2)
C14 0.018(2) 0.023(2) 0.022(2) -0.0041(19) 0.0026(18) -0.0029(19)
C15 0.016(2) 0.021(2) 0.020(2) -0.0031(17) 0.0004(17) -0.0003(18)
C16 0.043(4) 0.048(4) 0.024(3) 0.015(3) -0.004(3) 0.003(3)
C17 0.026(3) 0.029(3) 0.046(4) 0.002(2) 0.006(2) -0.011(3)
C18 0.026(3) 0.030(3) 0.021(2) 0.009(2) 0.004(2) 0.003(2)
C19 0.018(2) 0.023(2) 0.020(2) 0.0010(18) 0.0033(17) 0.0039(18)
C20 0.017(2) 0.022(2) 0.024(2) -0.0012(18) 0.0006(18) 0.0006(19)
C21 0.026(3) 0.027(3) 0.029(3) -0.004(2) 0.006(2) -0.005(2)
C22 0.028(3) 0.025(3) 0.040(3) 0.000(2) 0.010(2) -0.006(2)
C23 0.020(2) 0.017(2) 0.038(3) 0.0029(19) 0.007(2) 0.001(2)
C24 0.022(2) 0.021(3) 0.032(3) 0.0027(19) 0.000(2) 0.008(2)
C25 0.026(3) 0.027(3) 0.032(3) -0.002(2) 0.001(2) 0.009(2)
C26 0.026(3) 0.033(3) 0.027(3) -0.001(2) 0.007(2) 0.009(2)
Ir1 0.01569(9) 0.01868(9) 0.01703(9) 0.00160(6) 0.00315(6) 0.00108(6)
N1 0.0168(18) 0.022(2) 0.0171(19) 0.0030(15) 0.0045(15) 0.0000(15)
N2 0.022(2) 0.025(2) 0.0143(18) 0.0027(17) 0.0013(15) -0.0026(16)
N3 0.0186(19) 0.020(2) 0.0186(19) -0.0017(16) 0.0002(15) -0.0022(15)
C27 0.015(2) 0.032(3) 0.022(2) 0.0008(19) 0.0031(18) -0.002(2)
C28 0.016(2) 0.029(3) 0.025(2) -0.0015(19) 0.0016(18) 0.004(2)
C29 0.015(2) 0.027(3) 0.031(3) 0.0006(19) 0.0035(19) 0.004(2)
C30 0.016(2) 0.026(3) 0.024(2) -0.0014(18) 0.0042(18) -0.0021(19)
C31 0.016(2) 0.028(3) 0.021(2) -0.0002(18) 0.0074(18) -0.0012(19)
C32 0.022(2) 0.030(3) 0.020(2) 0.006(2) 0.0074(19) -0.001(2)
C33 0.018(2) 0.015(2) 0.018(2) -0.0018(17) 0.0041(17) -0.0001(17)
C34 0.022(2) 0.021(2) 0.015(2) -0.0040(18) 0.0002(17) -0.0003(17)
C35 0.020(2) 0.026(3) 0.015(2) -0.0044(19) 0.0012(17) -0.0013(18)
C36 0.0127(19) 0.015(2) 0.021(2) -0.0016(16) 0.0031(16) 0.0007(17)
C37 0.016(2) 0.021(2) 0.025(2) 0.0001(18) -0.0017(18) 0.0011(19)
C38 0.013(2) 0.021(2) 0.035(3) 0.0017(17) 0.0014(19) 0.002(2)
C39 0.020(2) 0.017(2) 0.031(3) -0.0034(18) 0.010(2) -0.0020(19)
C40 0.023(2) 0.020(2) 0.020(2) -0.0034(19) 0.0086(18) -0.0006(18)
C41 0.016(2) 0.020(2) 0.019(2) -0.0014(17) 0.0030(17) 0.0013(17)
C42 0.034(3) 0.036(3) 0.021(3) 0.004(2) -0.009(2) 0.004(2)
C43 0.038(3) 0.022(3) 0.041(3) 0.005(2) 0.016(3) -0.003(2)
C44 0.032(3) 0.029(3) 0.022(2) 0.009(2) 0.006(2) 0.004(2)
C45 0.015(2) 0.022(3) 0.039(3) -0.0051(18) 0.001(2) 0.000(2)
C46 0.017(2) 0.033(3) 0.038(3) -0.005(2) -0.004(2) -0.008(2)
C47 0.029(3) 0.041(4) 0.046(4) -0.005(3) -0.006(3) -0.015(3)
C48 0.047(4) 0.025(3) 0.035(3) 0.003(3) -0.001(3) -0.003(2)
C49 0.026(3) 0.019(2) 0.036(3) -0.001(2) 0.007(2) 0.001(2)
C50 0.019(2) 0.027(3) 0.027(3) -0.003(2) -0.0006(19) 0.006(2)
C51 0.020(3) 0.041(4) 0.034(3) -0.004(2) 0.001(2) 0.011(3)
C52 0.021(3) 0.030(3) 0.055(4) -0.002(2) 0.010(3) 0.009(3)
Ir2 0.01444(9) 0.01991(10) 0.02198(9) -0.00214(6) 0.00230(6) -0.00103(7)
N4 0.0136(18) 0.025(2) 0.023(2) -0.0012(15) 0.0042(15) -0.0002(17)
N5 0.0175(19) 0.020(2) 0.0170(18) -0.0012(15) 0.0036(15) 0.0002(15)
N6 0.0153(18) 0.019(2) 0.0176(18) -0.0021(15) 0.0030(14) -0.0009(15)

loop_
_atom_type_symbol
_atom_type_description
_atom_type_scat_dispersion_real
_atom_type_scat_dispersion_imag
_atom_type_scat_source
C C 0.0033 0.0016 'International Tables Vol C Tables 4.2.6.8 and 6.1.1.4'
N N 0.0061 0.0033 'International Tables Vol C Tables 4.2.6.8 and 6.1.1.4'
O O 0.0106 0.0060 'International Tables Vol C Tables 4.2.6.8 and 6.1.1.4'
F F 0.0171 0.0103 'International Tables Vol C Tables 4.2.6.8 and 6.1.1.4'
S S 0.1246 0.1234 'International Tables Vol C Tables 4.2.6.8 and 6.1.1.4'
Ir Ir -1.4442 7.9887 'International Tables Vol C Tables 4.2.6.8 and 6.1.1.4'
H H 0.0000 0.0000 'International Tables Vol C Tables 4.2.6.8 and 6.1.1.4'

loop_
_geom_angle_atom_site_label_1
_geom_angle_atom_site_label_2
_geom_angle_atom_site_label_3
_geom_angle
N1 C1 C2 122.6(5)
N1 C1 H1 118.7
C2 C1 H1 118.7
C3 C2 C1 118.9(5)
C3 C2 H2 120.5
C1 C2 H2 120.5
C2 C3 C4 118.9(5)
C2 C3 H3 120.5
C4 C3 H3 120.5
C5 C4 C3 119.5(5)
C5 C4 H4 120.2
C3 C4 H4 120.2
N1 C5 C4 121.5(5)
N1 C5 C6 117.0(4)
C4 C5 C6 121.4(5)
N2 C6 C5 109.0(4)
N2 C6 H6A 109.9
C5 C6 H6A 109.9
N2 C6 H6B 109.9
C5 C6 H6B 109.9
H6A C6 H6B 108.3
N3 C7 N2 103.8(4)
N3 C7 Ir1 138.3(4)
N2 C7 Ir1 117.8(4)
C9 C8 N2 106.4(5)
C9 C8 H8 126.8
N2 C8 H8 126.8
C8 C9 N3 107.0(5)
C8 C9 H9 126.5
N3 C9 H9 126.5
C11 C10 C15 122.0(5)
C11 C10 N3 119.4(5)
C15 C10 N3 118.6(4)
C12 C11 C10 117.8(5)
C12 C11 C16 120.5(5)
C10 C11 C16 121.7(5)
C11 C12 C13 121.9(5)
C11 C12 H12 119.1
C13 C12 H12 119.1
C12 C13 C14 118.9(5)
C12 C13 C17 121.5(5)
C14 C13 C17 119.6(5)
C15 C14 C13 121.6(5)
C15 C14 H14 119.2
C13 C14 H14 119.2
C14 C15 C10 117.9(5)
C14 C15 C18 120.5(5)
C10 C15 C18 121.6(5)
C11 C16 H16A 109.5
C11 C16 H16B 109.5
H16A C16 H16B 109.5
C11 C16 H16C 109.5
H16A C16 H16C 109.5
H16B C16 H16C 109.5
C13 C17 H17A 109.5
C13 C17 H17B 109.5
H17A C17 H17B 109.5
C13 C17 H17C 109.5
H17A C17 H17C 109.5
H17B C17 H17C 109.5
C15 C18 H18A 109.5
C15 C18 H18B 109.5
H18A C18 H18B 109.5
C15 C18 H18C 109.5
H18A C18 H18C 109.5
H18B C18 H18C 109.5
C20 C19 C26 125.5(5)
C20 C19 Ir1 73.0(3)
C26 C19 Ir1 109.9(3)
C20 C19 H19 113.7
C26 C19 H19 113.7
Ir1 C19 H19 113.7
C19 C20 C21 123.6(5)
C19 C20 Ir1 69.7(3)
C21 C20 Ir1 112.5(4)
C19 C20 H20 114.4
C21 C20 H20 114.4
Ir1 C20 H20 114.4
C20 C21 C22 111.9(5)
C20 C21 H21A 109.2
C22 C21 H21A 109.2
C20 C21 H21B 109.2
C22 C21 H21B 109.2
H21A C21 H21B 107.9
C23 C22 C21 113.2(5)
C23 C22 H22A 108.9
C21 C22 H22A 108.9
C23 C22 H22B 108.9
C21 C22 H22B 108.9
H22A C22 H22B 107.8
C24 C23 C22 125.2(5)
C24 C23 Ir1 71.1(3)
C22 C23 Ir1 111.1(4)
C24 C23 H23 113.9
C22 C23 H23 113.9
Ir1 C23 H23 113.9
C23 C24 C25 123.3(5)
C23 C24 Ir1 70.3(3)
C25 C24 Ir1 113.1(4)
C23 C24 H24 114.2
C25 C24 H24 114.2
Ir1 C24 H24 114.2
C24 C25 C26 112.6(5)
C24 C25 H25A 109.1
C26 C25 H25A 109.1
C24 C25 H25B 109.1
C26 C25 H25B 109.1
H25A C25 H25B 107.8
C19 C26 C25 112.3(5)
C19 C26 H26A 109.1
C25 C26 H26A 109.1
C19 C26 H26B 109.1
C25 C26 H26B 109.1
H26A C26 H26B 107.9
C7 Ir1 N1 84.27(19)
C7 Ir1 C23 97.3(2)
N1 Ir1 C23 160.0(2)
C7 Ir1 C24 93.7(2)
N1 Ir1 C24 161.4(2)
C23 Ir1 C24 38.7(2)
C7 Ir1 C19 149.51(19)
N1 Ir1 C19 90.83(18)
C23 Ir1 C19 97.4(2)
C24 Ir1 C19 81.5(2)
C7 Ir1 C20 173.01(19)
N1 Ir1 C20 94.94(18)
C23 Ir1 C20 81.0(2)
C24 Ir1 C20 89.3(2)
C19 Ir1 C20 37.30(19)
C1 N1 C5 118.4(5)
C1 N1 Ir1 121.9(4)
C5 N1 Ir1 119.6(3)
C7 N2 C8 111.9(4)
C7 N2 C6 121.5(4)
C8 N2 C6 126.5(5)
C7 N3 C9 110.9(4)
C7 N3 C10 125.7(4)
C9 N3 C10 122.8(4)
N4 C27 C28 122.5(5)
N4 C27 H27 118.8
C28 C27 H27 118.8
C29 C28 C27 119.1(5)
C29 C28 H28 120.4
C27 C28 H28 120.4
C28 C29 C30 119.2(5)
C28 C29 H29 120.4
C30 C29 H29 120.4
C31 C30 C29 119.1(5)
C31 C30 H30 120.4
C29 C30 H30 120.4
N4 C31 C30 122.4(5)
N4 C31 C32 115.7(5)
C30 C31 C32 121.8(5)
N5 C32 C31 108.7(4)
N5 C32 H32A 110.0
C31 C32 H32A 110.0
N5 C32 H32B 110.0
C31 C32 H32B 110.0
H32A C32 H32B 108.3
N5 C33 N6 104.5(4)
N5 C33 Ir2 118.0(3)
N6 C33 Ir2 137.4(4)
C35 C34 N5 106.1(4)
C35 C34 H34 126.9
N5 C34 H34 126.9
C34 C35 N6 106.8(4)
C34 C35 H35 126.6
N6 C35 H35 126.6
C41 C36 C37 122.4(5)
C41 C36 N6 119.4(4)
C37 C36 N6 118.3(4)
C38 C37 C36 116.9(5)
C38 C37 C42 121.5(5)
C36 C37 C42 121.6(5)
C39 C38 C37 122.4(5)
C39 C38 H38 118.8
C37 C38 H38 118.8
C38 C39 C40 118.5(5)
C38 C39 C43 120.9(5)
C40 C39 C43 120.6(5)
C41 C40 C39 121.7(5)
C41 C40 H40 119.1
C39 C40 H40 119.1
C40 C41 C36 118.1(5)
C40 C41 C44 120.3(5)
C36 C41 C44 121.6(5)
C37 C42 H42A 109.5
C37 C42 H42B 109.5
H42A C42 H42B 109.5
C37 C42 H42C 109.5
H42A C42 H42C 109.5
H42B C42 H42C 109.5
C39 C43 H43A 109.5
C39 C43 H43B 109.5
H43A C43 H43B 109.5
C39 C43 H43C 109.5
H43A C43 H43C 109.5
H43B C43 H43C 109.5
C41 C44 H44A 109.5
C41 C44 H44B 109.5
H44A C44 H44B 109.5
C41 C44 H44C 109.5
H44A C44 H44C 109.5
H44B C44 H44C 109.5
C46 C45 C52 125.9(6)
C46 C45 Ir2 72.7(3)
C52 C45 Ir2 109.2(4)
C46 C45 H45 113.8
C52 C45 H45 113.8
Ir2 C45 H45 113.8
C45 C46 C47 123.3(6)
C45 C46 Ir2 70.1(3)
C47 C46 Ir2 112.2(4)
C45 C46 H46 114.4
C47 C46 H46 114.4
Ir2 C46 H46 114.4
C48 C47 C46 112.6(5)
C48 C47 H47A 109.1
C46 C47 H47A 109.1
C48 C47 H47B 109.1
C46 C47 H47B 109.1
H47A C47 H47B 107.8
C49 C48 C47 114.7(5)
C49 C48 H48A 108.6
C47 C48 H48A 108.6
C49 C48 H48B 108.6
C47 C48 H48B 108.6
H48A C48 H48B 107.6
C50 C49 C48 125.1(5)
C50 C49 Ir2 70.9(3)
C48 C49 Ir2 111.1(4)
C50 C49 H49 113.9
C48 C49 H49 113.9
Ir2 C49 H49 113.9
C49 C50 C51 122.3(5)
C49 C50 Ir2 70.7(3)
C51 C50 Ir2 113.9(4)
C49 C50 H50 114.2
C51 C50 H50 114.2
Ir2 C50 H50 114.2
C52 C51 C50 111.6(5)
C52 C51 H51A 109.3
C50 C51 H51A 109.3
C52 C51 H51B 109.3
C50 C51 H51B 109.3
H51A C51 H51B 108.0
C51 C52 C45 113.9(5)
C51 C52 H52A 108.8
C45 C52 H52A 108.8
C51 C52 H52B 108.8
C45 C52 H52B 108.8
H52A C52 H52B 107.7
C33 Ir2 N4 83.96(18)
C33 Ir2 C49 98.1(2)
N4 Ir2 C49 159.9(2)
C33 Ir2 C50 93.7(2)
N4 Ir2 C50 161.7(2)
C49 Ir2 C50 38.4(2)
C33 Ir2 C45 149.1(2)
N4 Ir2 C45 91.38(19)
C49 Ir2 C45 96.6(2)
C50 Ir2 C45 81.4(2)
C33 Ir2 C46 173.4(2)
N4 Ir2 C46 94.4(2)
C49 Ir2 C46 81.2(2)
C50 Ir2 C46 89.9(2)
C45 Ir2 C46 37.1(2)
C27 N4 C31 117.7(5)
C27 N4 Ir2 122.0(4)
C31 N4 Ir2 120.2(4)
C33 N5 C34 112.1(4)
C33 N5 C32 121.0(4)
C34 N5 C32 126.6(4)
C33 N6 C35 110.6(4)
C33 N6 C36 125.5(4)
C35 N6 C36 123.8(4)
F3 C53 F1 105.6(7)
F3 C53 F2 108.6(8)
F1 C53 F2 104.4(7)
F3 C53 S1 112.6(6)
F1 C53 S1 113.6(6)
F2 C53 S1 111.6(6)
O2 S1 O1 115.5(5)
O2 S1 O3 111.7(6)
O1 S1 O3 113.4(5)
O2 S1 C53 105.6(5)
O1 S1 C53 107.2(4)
O3 S1 C53 102.0(5)
F4 C54 F6 105.7(9)
F4 C54 F5 108.9(9)
F6 C54 F5 105.1(9)
F4 C54 S2 112.4(7)
F6 C54 S2 110.5(8)
F5 C54 S2 113.6(8)
O6 S2 O4 114.6(5)
O6 S2 O5 117.4(6)
O4 S2 O5 112.0(6)
O6 S2 C54 103.3(5)
O4 S2 C54 105.2(5)
O5 S2 C54 102.3(6)
F4A C54A F5A 113.6(10)
F4A C54A F6A 97.6(9)
F5A C54A F6A 106.0(10)
F4A C54A S2A 116.6(9)
F5A C54A S2A 112.5(8)
F6A C54A S2A 108.7(8)
O6A S2A O5A 114.6(7)
O6A S2A O4A 115.6(7)
O5A S2A O4A 112.6(7)
O6A S2A C54A 100.8(6)
O5A S2A C54A 108.1(7)
O4A S2A C54A 103.3(6)

loop_
_geom_bond_atom_site_label_1
_geom_bond_atom_site_label_2
_geom_bond_distance
C1 N1 1.351(6)
C1 C2 1.385(7)
C1 H1 0.95
C2 C3 1.383(8)
C2 H2 0.95
C3 C4 1.392(8)
C3 H3 0.95
C4 C5 1.385(7)
C4 H4 0.95
C5 N1 1.357(7)
C5 C6 1.511(7)
C6 N2 1.467(7)
C6 H6A 0.99
C6 H6B 0.99
C7 N3 1.362(6)
C7 N2 1.364(7)
C7 Ir1 2.029(5)
C8 C9 1.344(8)
C8 N2 1.386(7)
C8 H8 0.95
C9 N3 1.398(7)
C9 H9 0.95
C10 C11 1.401(7)
C10 C15 1.405(7)
C10 N3 1.442(7)
C11 C12 1.389(8)
C11 C16 1.503(8)
C12 C13 1.389(8)
C12 H12 0.95
C13 C14 1.390(8)
C13 C17 1.511(8)
C14 C15 1.389(7)
C14 H14 0.95
C15 C18 1.510(7)
C16 H16A 0.98
C16 H16B 0.98
C16 H16C 0.98
C17 H17A 0.98
C17 H17B 0.98
C17 H17C 0.98
C18 H18A 0.98
C18 H18B 0.98
C18 H18C 0.98
C19 C20 1.392(7)
C19 C26 1.516(7)
C19 Ir1 2.156(5)
C19 H19 1.0
C20 C21 1.527(8)
C20 Ir1 2.197(5)
C20 H20 1.0
C21 C22 1.535(8)
C21 H21A 0.99
C21 H21B 0.99
C22 C23 1.517(8)
C22 H22A 0.99
C22 H22B 0.99
C23 C24 1.413(8)
C23 Ir1 2.129(5)
C23 H23 1.0
C24 C25 1.526(8)
C24 Ir1 2.140(5)
C24 H24 1.0
C25 C26 1.534(8)
C25 H25A 0.99
C25 H25B 0.99
C26 H26A 0.99
C26 H26B 0.99
Ir1 N1 2.111(4)
C27 N4 1.357(7)
C27 C28 1.382(8)
C27 H27 0.95
C28 C29 1.377(8)
C28 H28 0.95
C29 C30 1.392(8)
C29 H29 0.95
C30 C31 1.372(8)
C30 H30 0.95
C31 N4 1.361(7)
C31 C32 1.516(7)
C32 N5 1.472(6)
C32 H32A 0.99
C32 H32B 0.99
C33 N5 1.346(6)
C33 N6 1.360(6)
C33 Ir2 2.046(5)
C34 C35 1.352(7)
C34 N5 1.383(6)
C34 H34 0.95
C35 N6 1.396(6)
C35 H35 0.95
C36 C41 1.391(7)
C36 C37 1.408(7)
C36 N6 1.438(6)
C37 C38 1.393(8)
C37 C42 1.520(8)
C38 C39 1.387(8)
C38 H38 0.95
C39 C40 1.389(8)
C39 C43 1.511(8)
C40 C41 1.389(7)
C40 H40 0.95
C41 C44 1.509(7)
C42 H42A 0.98
C42 H42B 0.98
C42 H42C 0.98
C43 H43A 0.98
C43 H43B 0.98
C43 H43C 0.98
C44 H44A 0.98
C44 H44B 0.98
C44 H44C 0.98
C45 C46 1.383(9)
C45 C52 1.525(9)
C45 Ir2 2.154(5)
C45 H45 1.0
C46 C47 1.537(9)
C46 Ir2 2.187(5)
C46 H46 1.0
C47 C48 1.517(10)
C47 H47A 0.99
C47 H47B 0.99
C48 C49 1.502(9)
C48 H48A 0.99
C48 H48B 0.99
C49 C50 1.406(8)
C49 Ir2 2.138(6)
C49 H49 1.0
C50 C51 1.526(8)
C50 Ir2 2.141(6)
C50 H50 1.0
C51 C52 1.514(9)
C51 H51A 0.99
C51 H51B 0.99
C52 H52A 0.99
C52 H52B 0.99
Ir2 N4 2.110(5)
C53 F3 1.324(9)
C53 F1 1.325(9)
C53 F2 1.334(9)
C53 S1 1.802(8)
O1 S1 1.452(7)
O2 S1 1.434(7)
O3 S1 1.468(8)
C54 F4 1.304(11)
C54 F6 1.351(12)
C54 F5 1.369(12)
C54 S2 1.804(10)
O4 S2 1.459(8)
O5 S2 1.471(10)
O6 S2 1.434(9)
C54A F4A 1.326(12)
C54A F5A 1.333(12)
C54A F6A 1.384(13)
C54A S2A 1.788(11)
O4A S2A 1.450(9)
O5A S2A 1.436(10)
O6A S2A 1.435(10)

loop_
_geom_torsion_atom_site_label_1
_geom_torsion_atom_site_label_2
_geom_torsion_atom_site_label_3
_geom_torsion_atom_site_label_4
_geom_torsion
N1 C1 C2 C3 0.9(7)
C1 C2 C3 C4 -1.1(7)
C2 C3 C4 C5 -0.5(8)
C3 C4 C5 N1 2.6(8)
C3 C4 C5 C6 -173.6(5)
N1 C5 C6 N2 -56.6(6)
C4 C5 C6 N2 119.8(5)
N2 C8 C9 N3 -0.4(6)
C15 C10 C11 C12 -0.6(8)
N3 C10 C11 C12 177.7(5)
C15 C10 C11 C16 178.8(6)
N3 C10 C11 C16 -2.9(8)
C10 C11 C12 C13 0.2(8)
C16 C11 C12 C13 -179.1(6)
C11 C12 C13 C14 0.7(8)
C11 C12 C13 C17 -177.8(5)
C12 C13 C14 C15 -1.4(8)
C17 C13 C14 C15 177.1(5)
C13 C14 C15 C10 1.0(8)
C13 C14 C15 C18 -177.8(5)
C11 C10 C15 C14 0.0(8)
N3 C10 C15 C14 -178.4(4)
C11 C10 C15 C18 178.8(5)
N3 C10 C15 C18 0.4(7)
C26 C19 C20 C21 -1.5(8)
Ir1 C19 C20 C21 -104.1(5)
C26 C19 C20 Ir1 102.6(5)
C19 C20 C21 C22 93.6(6)
Ir1 C20 C21 C22 13.7(6)
C20 C21 C22 C23 -32.2(7)
C21 C22 C23 C24 -45.6(8)
C21 C22 C23 Ir1 35.6(6)
C22 C23 C24 C25 -2.3(9)
Ir1 C23 C24 C25 -105.2(5)
C22 C23 C24 Ir1 102.9(5)
C23 C24 C25 C26 93.2(7)
Ir1 C24 C25 C26 12.3(6)
C20 C19 C26 C25 -47.2(8)
Ir1 C19 C26 C25 35.7(6)
C24 C25 C26 C19 -31.8(7)
C2 C1 N1 C5 1.2(7)
C2 C1 N1 Ir1 177.9(4)
C4 C5 N1 C1 -2.9(7)
C6 C5 N1 C1 173.5(4)
C4 C5 N1 Ir1 -179.7(4)
C6 C5 N1 Ir1 -3.3(6)
N3 C7 N2 C8 -0.7(6)
Ir1 C7 N2 C8 177.3(3)
N3 C7 N2 C6 -175.8(4)
Ir1 C7 N2 C6 2.2(6)
C9 C8 N2 C7 0.7(6)
C9 C8 N2 C6 175.5(5)
C5 C6 N2 C7 59.5(6)
C5 C6 N2 C8 -114.9(5)
N2 C7 N3 C9 0.4(6)
Ir1 C7 N3 C9 -176.9(4)
N2 C7 N3 C10 171.9(5)
Ir1 C7 N3 C10 -5.4(9)
C8 C9 N3 C7 0.0(6)
C8 C9 N3 C10 -171.8(5)
C11 C10 N3 C7 117.8(6)
C15 C10 N3 C7 -63.8(7)
C11 C10 N3 C9 -71.6(7)
C15 C10 N3 C9 106.7(6)
N4 C27 C28 C29 0.2(8)
C27 C28 C29 C30 0.0(8)
C28 C29 C30 C31 0.5(8)
C29 C30 C31 N4 -1.2(8)
C29 C30 C31 C32 174.2(5)
N4 C31 C32 N5 59.0(6)
C30 C31 C32 N5 -116.7(5)
N5 C34 C35 N6 0.2(6)
C41 C36 C37 C38 -0.6(7)
N6 C36 C37 C38 179.6(4)
C41 C36 C37 C42 -179.4(5)
N6 C36 C37 C42 0.8(7)
C36 C37 C38 C39 -0.4(8)
C42 C37 C38 C39 178.4(5)
C37 C38 C39 C40 0.5(8)
C37 C38 C39 C43 -179.2(5)
C38 C39 C40 C41 0.4(8)
C43 C39 C40 C41 -179.9(5)
C39 C40 C41 C36 -1.3(7)
C39 C40 C41 C44 178.5(5)
C37 C36 C41 C40 1.4(7)
N6 C36 C41 C40 -178.8(4)
C37 C36 C41 C44 -178.4(5)
N6 C36 C41 C44 1.4(7)
C52 C45 C46 C47 2.5(9)
Ir2 C45 C46 C47 104.0(5)
C52 C45 C46 Ir2 -101.5(5)
C45 C46 C47 C48 -90.1(8)
Ir2 C46 C47 C48 -9.9(8)
C46 C47 C48 C49 27.9(9)
C47 C48 C49 C50 48.6(9)
C47 C48 C49 Ir2 -32.4(7)
C48 C49 C50 C51 3.7(9)
Ir2 C49 C50 C51 106.6(5)
C48 C49 C50 Ir2 -102.9(6)
C49 C50 C51 C52 -93.6(7)
Ir2 C50 C51 C52 -12.1(7)
C50 C51 C52 C45 31.3(8)
C46 C45 C52 C51 46.9(8)
Ir2 C45 C52 C51 -35.2(7)
C28 C27 N4 C31 -0.8(7)
C28 C27 N4 Ir2 -176.7(4)
C30 C31 N4 C27 1.4(7)
C32 C31 N4 C27 -174.3(4)
C30 C31 N4 Ir2 177.3(4)
C32 C31 N4 Ir2 1.7(6)
N6 C33 N5 C34 0.8(5)
Ir2 C33 N5 C34 -176.1(3)
N6 C33 N5 C32 175.4(4)
Ir2 C33 N5 C32 -1.4(6)
C35 C34 N5 C33 -0.6(6)
C35 C34 N5 C32 -174.9(5)
C31 C32 N5 C33 -61.5(6)
C31 C32 N5 C34 112.3(5)
N5 C33 N6 C35 -0.6(5)
Ir2 C33 N6 C35 175.2(4)
N5 C33 N6 C36 -175.7(4)
Ir2 C33 N6 C36 0.2(8)
C34 C35 N6 C33 0.3(6)
C34 C35 N6 C36 175.4(4)
C41 C36 N6 C33 65.4(7)
C37 C36 N6 C33 -114.7(5)
C41 C36 N6 C35 -109.0(6)
C37 C36 N6 C35 70.9(6)
F3 C53 S1 O2 -177.6(7)
F1 C53 S1 O2 -57.6(8)
F2 C53 S1 O2 60.1(8)
F3 C53 S1 O1 -53.9(8)
F1 C53 S1 O1 66.1(8)
F2 C53 S1 O1 -176.2(7)
F3 C53 S1 O3 65.5(8)
F1 C53 S1 O3 -174.5(7)
F2 C53 S1 O3 -56.8(8)
F4 C54 S2 O6 179.6(8)
F6 C54 S2 O6 -62.6(9)
F5 C54 S2 O6 55.3(9)
F4 C54 S2 O4 -59.9(9)
F6 C54 S2 O4 57.9(9)
F5 C54 S2 O4 175.8(8)
F4 C54 S2 O5 57.3(9)
F6 C54 S2 O5 175.1(8)
F5 C54 S2 O5 -67.0(9)
F4A C54A S2A O6A 46.0(11)
F5A C54A S2A O6A 179.8(9)
F6A C54A S2A O6A -63.0(10)
F4A C54A S2A O5A -74.6(11)
F5A C54A S2A O5A 59.2(11)
F6A C54A S2A O5A 176.3(9)
F4A C54A S2A O4A 165.8(9)
F5A C54A S2A O4A -60.4(10)
F6A C54A S2A O4A 56.8(9)
